data_1550564
loop_
_publ_author_name
'Wheatley, Andrew'
'Peel, Andrew'
'Tezuka, Noriyuki'
'D'Rozario, James'
'Uchiyama, Masanobu'

_publ_section_title
;
 A new route to the efficient metalation of unfunctionalized aromatics
;
_journal_name_full 'Chemical Science'
_journal_paper_doi 10.1039/C8SC04325F
_journal_year 2019
_chemical_formula_moiety 'C33 H59 Cu4 N3'
_chemical_formula_sum 'C33 H59 Cu4 N3'
_chemical_formula_weight 751.99
_space_group_crystal_system orthorhombic
_space_group_IT_number 29
_space_group_name_Hall 'P 2c -2ac'
_space_group_name_H-M_alt 'P c a 21'
_symmetry_space_group_name_Hall 'P 2c -2ac'
_symmetry_space_group_name_H-M 'P c a 21'
_atom_sites_solution_hydrogens geom
_audit_creation_method SHELXL-2016/6
_audit_update_record
;
2018-09-24 deposited with the CCDC.
2019-02-04 downloaded from the CCDC.
;
_cell_angle_alpha 90
_cell_angle_beta 90
_cell_angle_gamma 90
_cell_formula_units_Z 4
_cell_length_a 11.2175(4)
_cell_length_b 15.9250(6)
_cell_length_c 18.9824(7)
_cell_measurement_reflns_used 9800
_cell_measurement_temperature 180(2)
_cell_measurement_theta_max 66.6
_cell_measurement_theta_min 2.775
_cell_volume 3391.0(2)
_computing_cell_refinement 'SAINT (Bruker, 2016)'
_computing_data_collection 'APEX3 (Bruker, 2016)'
_computing_data_reduction SAINT
_computing_molecular_graphics 'Mercury (Macrae et al., 2008)'
_computing_publication_material 'SHELXL-2016/6 (Sheldrick, 2016)'
_computing_structure_refinement 'SHELXL-2016/6 (Sheldrick, 2016)'
_computing_structure_solution 'SHELXT 2014/5 (Sheldrick, 2014)'
_diffrn_ambient_temperature 180(2)
_diffrn_measured_fraction_theta_full 0.994
_diffrn_measured_fraction_theta_max 0.994
_diffrn_measurement_device_type 'Bruker D8-QUEST PHOTON-100'
_diffrn_measurement_method 'Thin slice \w and \f scans'
_diffrn_radiation_source 'Incoatec I\mS Cu microsource'
_diffrn_radiation_type CuK\a
_diffrn_radiation_wavelength 1.54184
_diffrn_reflns_av_R_equivalents 0.0252
_diffrn_reflns_av_unetI/netI 0.0213
_diffrn_reflns_Laue_measured_fraction_full 0.994
_diffrn_reflns_Laue_measured_fraction_max 0.994
_diffrn_reflns_limit_h_max 11
_diffrn_reflns_limit_h_min -13
_diffrn_reflns_limit_k_max 18
_diffrn_reflns_limit_k_min -18
_diffrn_reflns_limit_l_max 22
_diffrn_reflns_limit_l_min -22
_diffrn_reflns_number 23738
_diffrn_reflns_point_group_measured_fraction_full 0.933
_diffrn_reflns_point_group_measured_fraction_max 0.933
_diffrn_reflns_theta_full 66.611
_diffrn_reflns_theta_max 66.611
_diffrn_reflns_theta_min 2.775
_exptl_absorpt_coefficient_mu 2.997
_exptl_absorpt_correction_T_max 0.7528
_exptl_absorpt_correction_T_min 0.6538
_exptl_absorpt_correction_type multi-scan
_exptl_absorpt_process_details
;
multi-scan from symmetry-related measurements 'SADABS (Bruker, 2016)' 
;
_exptl_crystal_colour colourless
_exptl_crystal_density_diffrn 1.473
_exptl_crystal_description block
_exptl_crystal_F_000 1576
_exptl_crystal_size_max 0.210
_exptl_crystal_size_mid 0.130
_exptl_crystal_size_min 0.110
_refine_diff_density_max 0.306
_refine_diff_density_min -0.377
_refine_diff_density_rms 0.066
_refine_ls_abs_structure_details
;
 Flack x determined using 2408 quotients [(I+)-(I-)]/[(I+)+(I-)]
 (Parsons, Flack and Wagner, Acta Cryst. B69 (2013) 249-259).
;
_refine_ls_abs_structure_Flack -0.03(2)
_refine_ls_extinction_method none
_refine_ls_goodness_of_fit_ref 1.146
_refine_ls_hydrogen_treatment constr
_refine_ls_matrix_type full
_refine_ls_number_parameters 373
_refine_ls_number_reflns 5601
_refine_ls_number_restraints 1
_refine_ls_restrained_S_all 1.146
_refine_ls_R_factor_all 0.0249
_refine_ls_R_factor_gt 0.0234
_refine_ls_shift/su_max 0.001
_refine_ls_shift/su_mean 0.000
_refine_ls_structure_factor_coef Fsqd
_refine_ls_weighting_details 'w=1/[\s^2^(Fo^2^)+(0.0412P)^2^+1.9401P] where P=(Fo^2^+2Fc^2^)/3'
_refine_ls_weighting_scheme calc
_refine_ls_wR_factor_gt 0.0613
_refine_ls_wR_factor_ref 0.0715
_reflns_Friedel_coverage 0.816
_reflns_Friedel_fraction_full 0.869
_reflns_Friedel_fraction_max 0.869
_reflns_number_gt 5484
_reflns_number_total 5601
_reflns_threshold_expression 'I > 2\s(I)'
_cod_data_source_file c8sc04325f2.cif
_cod_data_source_block aw1809
_cod_database_code 1550564
_shelx_shelxl_version_number 2016/6
_shelx_space_group_comment
;
The symmetry employed for this shelxl refinement is uniquely defined
by the following loop, which should always be used as a source of
symmetry information in preference to the above space-group names.
They are only intended as comments.
;
_shelx_estimated_absorpt_t_min 0.572
_shelx_estimated_absorpt_t_max 0.734

loop_
_space_group_symop_operation_xyz
'x, y, z'
'-x, -y, z+1/2'
'x+1/2, -y, z'
'-x+1/2, y, z+1/2'

loop_
_atom_site_label
_atom_site_type_symbol
_atom_site_fract_x
_atom_site_fract_y
_atom_site_fract_z
_atom_site_U_iso_or_equiv
_atom_site_adp_type
_atom_site_occupancy
_atom_site_site_symmetry_order
_atom_site_calc_flag
_atom_site_refinement_flags_posn
_atom_site_refinement_flags_adp
Cu1 Cu 0.60447(6) 0.71963(3) 0.38685(3) 0.01660(14) Uani 1 1 d . .
N1 N 0.4990(3) 0.81672(19) 0.39107(19) 0.0146(7) Uani 1 1 d . .
C1 C 0.3464(4) 0.7064(3) 0.4017(2) 0.0225(9) Uani 1 1 d . .
H1A H 0.400369 0.665907 0.379448 0.034 Uiso 1 1 calc R U
H1B H 0.263714 0.691274 0.390988 0.034 Uiso 1 1 calc R U
H1C H 0.358554 0.705792 0.452779 0.034 Uiso 1 1 calc R U
Cu2 Cu 0.52980(5) 0.81369(3) 0.49131(3) 0.01436(14) Uani 1 1 d . .
N2 N 0.5578(3) 0.8085(2) 0.59146(17) 0.0136(7) Uani 1 1 d . .
C2 C 0.2799(4) 0.8539(3) 0.4072(3) 0.0243(10) Uani 1 1 d . .
H2A H 0.294661 0.857514 0.457978 0.036 Uiso 1 1 calc R U
H2B H 0.199464 0.831927 0.398969 0.036 Uiso 1 1 calc R U
H2C H 0.286761 0.909940 0.386205 0.036 Uiso 1 1 calc R U
Cu3 Cu 0.70653(5) 0.75041(3) 0.57330(3) 0.01452(14) Uani 1 1 d . .
N3 N 0.8486(3) 0.6913(2) 0.54622(19) 0.0150(7) Uani 1 1 d . .
C3 C 0.3725(4) 0.7946(3) 0.3731(2) 0.0177(9) Uani 1 1 d . .
Cu4 Cu 0.75675(6) 0.66091(3) 0.46296(3) 0.01740(14) Uani 1 1 d . .
C4 C 0.3531(5) 0.7925(3) 0.2927(2) 0.0250(10) Uani 1 1 d . .
H4A H 0.398202 0.744788 0.272490 0.030 Uiso 1 1 calc R U
H4B H 0.267510 0.783216 0.282784 0.030 Uiso 1 1 calc R U
C5 C 0.3931(4) 0.8735(3) 0.2573(2) 0.0267(10) Uani 1 1 d . .
H5A H 0.344338 0.921042 0.274439 0.032 Uiso 1 1 calc R U
H5B H 0.382310 0.868935 0.205641 0.032 Uiso 1 1 calc R U
C6 C 0.5239(4) 0.8888(3) 0.2743(2) 0.0238(10) Uani 1 1 d . .
H6A H 0.549481 0.942143 0.252186 0.029 Uiso 1 1 calc R U
H6B H 0.572355 0.842987 0.253692 0.029 Uiso 1 1 calc R U
C7 C 0.5480(4) 0.8933(3) 0.3540(2) 0.0169(9) Uani 1 1 d . .
C8 C 0.6837(4) 0.8929(3) 0.3635(2) 0.0239(10) Uani 1 1 d . .
H8A H 0.703054 0.896816 0.413717 0.036 Uiso 1 1 calc R U
H8B H 0.718265 0.940991 0.338529 0.036 Uiso 1 1 calc R U
H8C H 0.716617 0.840735 0.344221 0.036 Uiso 1 1 calc R U
C9 C 0.5038(4) 0.9771(3) 0.3841(3) 0.0247(10) Uani 1 1 d . .
H9A H 0.512987 0.976935 0.435482 0.037 Uiso 1 1 calc R U
H9B H 0.419537 0.984831 0.372126 0.037 Uiso 1 1 calc R U
H9C H 0.550668 1.023223 0.364042 0.037 Uiso 1 1 calc R U
C10 C 0.5775(4) 0.8938(3) 0.6244(2) 0.0178(9) Uani 1 1 d . .
C11 C 0.6825(5) 0.9352(3) 0.5872(3) 0.0283(11) Uani 1 1 d . .
H11A H 0.754474 0.901440 0.594624 0.042 Uiso 1 1 calc R U
H11B H 0.694768 0.991624 0.606391 0.042 Uiso 1 1 calc R U
H11C H 0.665739 0.939032 0.536630 0.042 Uiso 1 1 calc R U
C12 C 0.4709(4) 0.9545(3) 0.6162(3) 0.0249(10) Uani 1 1 d . .
H12A H 0.441536 0.952380 0.567627 0.037 Uiso 1 1 calc R U
H12B H 0.496624 1.011809 0.627310 0.037 Uiso 1 1 calc R U
H12C H 0.407030 0.937800 0.648510 0.037 Uiso 1 1 calc R U
C13 C 0.6087(5) 0.8837(3) 0.7027(2) 0.0274(11) Uani 1 1 d . .
H13A H 0.688231 0.857057 0.706557 0.033 Uiso 1 1 calc R U
H13B H 0.613966 0.940033 0.724446 0.033 Uiso 1 1 calc R U
C14 C 0.5195(5) 0.8315(3) 0.7436(2) 0.0328(12) Uani 1 1 d . .
H14A H 0.442113 0.861273 0.745656 0.039 Uiso 1 1 calc R U
H14B H 0.548279 0.823269 0.792409 0.039 Uiso 1 1 calc R U
C15 C 0.5031(5) 0.7462(3) 0.7078(3) 0.0271(10) Uani 1 1 d . .
H15A H 0.440078 0.714518 0.732799 0.033 Uiso 1 1 calc R U
H15B H 0.578182 0.713895 0.711731 0.033 Uiso 1 1 calc R U
C16 C 0.4692(4) 0.7541(3) 0.6300(2) 0.0178(9) Uani 1 1 d . .
C17 C 0.4719(4) 0.6657(3) 0.5977(3) 0.0238(10) Uani 1 1 d . .
H17A H 0.553041 0.643181 0.600359 0.036 Uiso 1 1 calc R U
H17B H 0.446755 0.668556 0.548307 0.036 Uiso 1 1 calc R U
H17C H 0.417519 0.628958 0.623842 0.036 Uiso 1 1 calc R U
C18 C 0.3380(4) 0.7827(3) 0.6234(3) 0.0244(10) Uani 1 1 d . .
H18A H 0.325346 0.833085 0.652009 0.037 Uiso 1 1 calc R U
H18B H 0.285287 0.737719 0.639917 0.037 Uiso 1 1 calc R U
H18C H 0.320039 0.795308 0.573950 0.037 Uiso 1 1 calc R U
C19 C 0.9526(4) 0.7465(3) 0.5254(2) 0.0183(9) Uani 1 1 d . .
C20 C 0.9091(4) 0.8096(3) 0.4705(3) 0.0260(10) Uani 1 1 d . .
H20A H 0.876096 0.779440 0.430007 0.039 Uiso 1 1 calc R U
H20B H 0.976095 0.844577 0.455094 0.039 Uiso 1 1 calc R U
H20C H 0.847302 0.845324 0.491350 0.039 Uiso 1 1 calc R U
C21 C 1.0047(5) 0.7980(3) 0.5866(3) 0.0271(10) Uani 1 1 d . .
H21A H 0.939716 0.823927 0.613315 0.041 Uiso 1 1 calc R U
H21B H 1.057001 0.841917 0.567751 0.041 Uiso 1 1 calc R U
H21C H 1.050691 0.760983 0.617585 0.041 Uiso 1 1 calc R U
C22 C 1.0513(4) 0.6944(3) 0.4908(3) 0.0283(10) Uani 1 1 d . .
H22A H 1.022882 0.674312 0.444429 0.034 Uiso 1 1 calc R U
H22B H 1.121303 0.730958 0.482527 0.034 Uiso 1 1 calc R U
C23 C 1.0903(5) 0.6192(3) 0.5344(3) 0.0313(11) Uani 1 1 d . .
H23A H 1.129745 0.638621 0.578102 0.038 Uiso 1 1 calc R U
H23B H 1.148282 0.585154 0.507333 0.038 Uiso 1 1 calc R U
C24 C 0.9820(4) 0.5658(3) 0.5529(3) 0.0288(11) Uani 1 1 d . .
H24A H 1.007605 0.519340 0.584119 0.035 Uiso 1 1 calc R U
H24B H 0.949899 0.540515 0.509170 0.035 Uiso 1 1 calc R U
C25 C 0.8821(4) 0.6155(3) 0.5897(2) 0.0185(9) Uani 1 1 d . .
C26 C 0.7733(4) 0.5583(3) 0.5942(3) 0.0277(11) Uani 1 1 d . .
H26A H 0.743681 0.546589 0.546629 0.042 Uiso 1 1 calc R U
H26B H 0.710790 0.586070 0.621680 0.042 Uiso 1 1 calc R U
H26C H 0.795673 0.505481 0.617157 0.042 Uiso 1 1 calc R U
C27 C 0.9179(5) 0.6364(3) 0.6660(3) 0.0309(11) Uani 1 1 d . .
H27A H 0.867838 0.682216 0.683689 0.046 Uiso 1 1 calc R U
H27B H 1.001738 0.653585 0.667272 0.046 Uiso 1 1 calc R U
H27C H 0.906863 0.586624 0.695706 0.046 Uiso 1 1 calc R U
C28 C 0.6955(4) 0.6152(3) 0.3722(2) 0.0197(9) Uani 1 1 d . .
C29 C 0.7948(4) 0.6127(3) 0.3261(2) 0.0234(10) Uani 1 1 d . .
H29A H 0.845003 0.660577 0.322962 0.028 Uiso 1 1 calc R U
C30 C 0.8216(5) 0.5429(3) 0.2853(3) 0.0349(12) Uani 1 1 d . .
H30A H 0.889187 0.543352 0.255197 0.042 Uiso 1 1 calc R U
C31 C 0.7495(6) 0.4728(3) 0.2888(3) 0.0416(15) Uani 1 1 d . .
H31B H 0.767321 0.424931 0.260949 0.050 Uiso 1 1 calc R U
C32 C 0.6516(6) 0.4723(3) 0.3327(3) 0.0351(12) Uani 1 1 d . .
H32A H 0.601575 0.424179 0.334433 0.042 Uiso 1 1 calc R U
C33 C 0.6257(5) 0.5419(3) 0.3745(3) 0.0261(10) Uani 1 1 d . .
H33A H 0.559124 0.539756 0.405300 0.031 Uiso 1 1 calc R U

loop_
_atom_site_aniso_label
_atom_site_aniso_U_11
_atom_site_aniso_U_22
_atom_site_aniso_U_33
_atom_site_aniso_U_23
_atom_site_aniso_U_13
_atom_site_aniso_U_12
Cu1 0.0167(3) 0.0157(3) 0.0174(3) -0.0009(2) 0.0006(3) 0.0021(2)
N1 0.0120(17) 0.0169(16) 0.0148(17) 0.0023(14) -0.0005(14) -0.0019(13)
C1 0.015(2) 0.024(2) 0.029(2) 0.0033(18) -0.002(2) -0.0046(17)
Cu2 0.0156(3) 0.0154(3) 0.0121(3) -0.0003(2) 0.0001(3) -0.0005(2)
N2 0.0132(18) 0.0149(16) 0.0128(16) -0.0031(12) 0.0019(14) -0.0003(13)
C2 0.018(2) 0.028(2) 0.027(2) 0.0038(19) 0.004(2) 0.0007(18)
Cu3 0.0117(3) 0.0148(3) 0.0171(3) -0.0010(2) 0.0008(3) 0.0016(2)
N3 0.0120(18) 0.0148(16) 0.0183(16) 0.0020(13) 0.0003(15) 0.0011(14)
C3 0.015(2) 0.021(2) 0.017(2) 0.0030(16) -0.0020(18) -0.0013(16)
Cu4 0.0175(3) 0.0186(3) 0.0161(3) -0.0015(2) -0.0005(3) 0.0008(2)
C4 0.023(3) 0.033(2) 0.019(2) -0.0006(18) -0.006(2) -0.004(2)
C5 0.024(3) 0.040(3) 0.016(2) 0.0064(19) -0.003(2) 0.000(2)
C6 0.022(3) 0.031(2) 0.018(2) 0.0079(18) 0.0012(19) 0.0001(19)
C7 0.015(2) 0.019(2) 0.017(2) 0.0047(16) 0.0012(17) -0.0046(16)
C8 0.023(2) 0.025(2) 0.025(2) 0.0076(17) -0.001(2) -0.0023(18)
C9 0.028(3) 0.018(2) 0.028(2) 0.0024(18) -0.004(2) 0.0013(18)
C10 0.017(2) 0.0160(19) 0.021(2) -0.0064(16) 0.0003(19) 0.0013(17)
C11 0.029(3) 0.019(2) 0.037(3) -0.0085(19) 0.002(2) -0.0048(18)
C12 0.027(3) 0.020(2) 0.027(2) -0.0048(18) -0.001(2) 0.0077(19)
C13 0.033(3) 0.029(2) 0.020(2) -0.0104(18) -0.009(2) 0.007(2)
C14 0.039(3) 0.044(3) 0.016(2) -0.001(2) -0.003(2) 0.003(2)
C15 0.028(3) 0.034(2) 0.020(2) 0.0063(19) 0.001(2) 0.001(2)
C16 0.016(2) 0.022(2) 0.015(2) 0.0016(16) 0.0030(18) 0.0004(17)
C17 0.022(3) 0.020(2) 0.029(2) 0.0004(17) 0.0021(19) -0.0044(17)
C18 0.013(2) 0.034(2) 0.026(2) 0.0030(19) 0.001(2) 0.001(2)
C19 0.013(2) 0.018(2) 0.024(2) 0.0026(17) -0.0009(19) 0.0012(16)
C20 0.025(3) 0.022(2) 0.032(3) 0.0073(19) 0.000(2) 0.0003(17)
C21 0.022(2) 0.022(2) 0.037(3) -0.0023(19) -0.005(2) -0.0024(18)
C22 0.025(3) 0.024(2) 0.036(2) 0.004(2) 0.007(2) 0.0018(19)
C23 0.019(2) 0.027(2) 0.048(3) 0.005(2) 0.005(2) 0.011(2)
C24 0.027(3) 0.017(2) 0.043(3) 0.0042(19) 0.002(2) 0.0062(19)
C25 0.015(2) 0.0165(19) 0.024(2) 0.0044(16) -0.0037(18) 0.0020(16)
C26 0.021(3) 0.022(2) 0.040(3) 0.0109(19) -0.007(2) -0.0035(18)
C27 0.031(3) 0.035(3) 0.026(3) 0.011(2) -0.008(2) -0.004(2)
C28 0.022(2) 0.019(2) 0.018(2) 0.0016(16) -0.0019(19) 0.0032(17)
C29 0.023(2) 0.030(2) 0.017(2) 0.0016(17) 0.0001(19) 0.0061(19)
C30 0.038(3) 0.046(3) 0.021(2) -0.003(2) 0.004(2) 0.020(3)
C31 0.067(4) 0.028(3) 0.030(3) -0.009(2) -0.006(3) 0.021(3)
C32 0.049(3) 0.016(2) 0.040(3) -0.0014(19) -0.012(3) -0.001(2)
C33 0.030(3) 0.020(2) 0.028(3) 0.0029(18) -0.003(2) 0.0005(19)

loop_
_atom_type_symbol
_atom_type_description
_atom_type_scat_dispersion_real
_atom_type_scat_dispersion_imag
_atom_type_scat_source
C C 0.0181 0.0091 'International Tables Vol C Tables 4.2.6.8 and 6.1.1.4'
H H 0.0000 0.0000 'International Tables Vol C Tables 4.2.6.8 and 6.1.1.4'
N N 0.0311 0.0180 'International Tables Vol C Tables 4.2.6.8 and 6.1.1.4'
Cu Cu -1.9646 0.5888 'International Tables Vol C Tables 4.2.6.8 and 6.1.1.4'

loop_
_geom_angle_atom_site_label_1
_geom_angle_atom_site_label_2
_geom_angle_atom_site_label_3
_geom_angle
N1 Cu1 C28 171.81(17)
N1 Cu1 Cu4 135.17(11)
C28 Cu1 Cu4 52.68(13)
N1 Cu1 Cu2 47.29(11)
C28 Cu1 Cu2 138.93(13)
Cu4 Cu1 Cu2 89.70(3)
C3 N1 C7 115.3(3)
C3 N1 Cu2 112.7(3)
C7 N1 Cu2 114.4(3)
C3 N1 Cu1 112.2(2)
C7 N1 Cu1 113.6(3)
Cu2 N1 Cu1 84.97(14)
C3 C1 H1A 109.5
C3 C1 H1B 109.5
H1A C1 H1B 109.5
C3 C1 H1C 109.5
H1A C1 H1C 109.5
H1B C1 H1C 109.5
N2 Cu2 N1 178.64(15)
N2 Cu2 Cu1 131.99(10)
N1 Cu2 Cu1 47.74(10)
N2 Cu2 Cu3 45.58(11)
N1 Cu2 Cu3 134.72(11)
Cu1 Cu2 Cu3 89.33(3)
C16 N2 C10 114.4(3)
C16 N2 Cu2 113.3(3)
C10 N2 Cu2 113.2(3)
C16 N2 Cu3 112.3(2)
C10 N2 Cu3 112.1(3)
Cu2 N2 Cu3 89.16(14)
C3 C2 H2A 109.5
C3 C2 H2B 109.5
H2A C2 H2B 109.5
C3 C2 H2C 109.5
H2A C2 H2C 109.5
H2B C2 H2C 109.5
N3 Cu3 N2 174.52(15)
N3 Cu3 Cu4 48.32(11)
N2 Cu3 Cu4 126.33(10)
N3 Cu3 Cu2 129.38(11)
N2 Cu3 Cu2 45.27(10)
Cu4 Cu3 Cu2 84.24(3)
C25 N3 C19 114.6(3)
C25 N3 Cu3 116.9(3)
C19 N3 Cu3 115.2(2)
C25 N3 Cu4 112.0(3)
C19 N3 Cu4 109.9(3)
Cu3 N3 Cu4 84.25(15)
N1 C3 C1 108.4(3)
N1 C3 C4 111.3(4)
C1 C3 C4 107.7(4)
N1 C3 C2 113.4(3)
C1 C3 C2 106.5(4)
C4 C3 C2 109.4(4)
N3 Cu4 C28 167.12(17)
N3 Cu4 Cu1 139.48(10)
C28 Cu4 Cu1 51.88(12)
N3 Cu4 Cu3 47.43(10)
C28 Cu4 Cu3 145.44(14)
Cu1 Cu4 Cu3 96.67(3)
C5 C4 C3 112.2(4)
C5 C4 H4A 109.2
C3 C4 H4A 109.2
C5 C4 H4B 109.2
C3 C4 H4B 109.2
H4A C4 H4B 107.9
C4 C5 C6 109.0(4)
C4 C5 H5A 109.9
C6 C5 H5A 109.9
C4 C5 H5B 109.9
C6 C5 H5B 109.9
H5A C5 H5B 108.3
C5 C6 C7 112.7(4)
C5 C6 H6A 109.1
C7 C6 H6A 109.1
C5 C6 H6B 109.1
C7 C6 H6B 109.1
H6A C6 H6B 107.8
N1 C7 C8 107.7(3)
N1 C7 C9 114.3(3)
C8 C7 C9 106.3(4)
N1 C7 C6 110.9(3)
C8 C7 C6 106.8(4)
C9 C7 C6 110.5(4)
C7 C8 H8A 109.5
C7 C8 H8B 109.5
H8A C8 H8B 109.5
C7 C8 H8C 109.5
H8A C8 H8C 109.5
H8B C8 H8C 109.5
C7 C9 H9A 109.5
C7 C9 H9B 109.5
H9A C9 H9B 109.5
C7 C9 H9C 109.5
H9A C9 H9C 109.5
H9B C9 H9C 109.5
N2 C10 C11 108.1(3)
N2 C10 C13 109.8(3)
C11 C10 C13 108.6(4)
N2 C10 C12 114.0(4)
C11 C10 C12 106.3(4)
C13 C10 C12 109.8(4)
C10 C11 H11A 109.5
C10 C11 H11B 109.5
H11A C11 H11B 109.5
C10 C11 H11C 109.5
H11A C11 H11C 109.5
H11B C11 H11C 109.5
C10 C12 H12A 109.5
C10 C12 H12B 109.5
H12A C12 H12B 109.5
C10 C12 H12C 109.5
H12A C12 H12C 109.5
H12B C12 H12C 109.5
C14 C13 C10 113.8(4)
C14 C13 H13A 108.8
C10 C13 H13A 108.8
C14 C13 H13B 108.8
C10 C13 H13B 108.8
H13A C13 H13B 107.7
C13 C14 C15 109.8(4)
C13 C14 H14A 109.7
C15 C14 H14A 109.7
C13 C14 H14B 109.7
C15 C14 H14B 109.7
H14A C14 H14B 108.2
C14 C15 C16 112.7(4)
C14 C15 H15A 109.1
C16 C15 H15A 109.1
C14 C15 H15B 109.1
C16 C15 H15B 109.1
H15A C15 H15B 107.8
N2 C16 C15 110.5(4)
N2 C16 C17 108.7(3)
C15 C16 C17 107.7(4)
N2 C16 C18 114.8(3)
C15 C16 C18 109.8(4)
C17 C16 C18 104.8(4)
C16 C17 H17A 109.5
C16 C17 H17B 109.5
H17A C17 H17B 109.5
C16 C17 H17C 109.5
H17A C17 H17C 109.5
H17B C17 H17C 109.5
C16 C18 H18A 109.5
C16 C18 H18B 109.5
H18A C18 H18B 109.5
C16 C18 H18C 109.5
H18A C18 H18C 109.5
H18B C18 H18C 109.5
N3 C19 C20 108.3(4)
N3 C19 C22 110.8(3)
C20 C19 C22 107.2(4)
N3 C19 C21 113.9(4)
C20 C19 C21 106.6(4)
C22 C19 C21 109.7(4)
C19 C20 H20A 109.5
C19 C20 H20B 109.5
H20A C20 H20B 109.5
C19 C20 H20C 109.5
H20A C20 H20C 109.5
H20B C20 H20C 109.5
C19 C21 H21A 109.5
C19 C21 H21B 109.5
H21A C21 H21B 109.5
C19 C21 H21C 109.5
H21A C21 H21C 109.5
H21B C21 H21C 109.5
C23 C22 C19 113.7(4)
C23 C22 H22A 108.8
C19 C22 H22A 108.8
C23 C22 H22B 108.8
C19 C22 H22B 108.8
H22A C22 H22B 107.7
C22 C23 C24 109.6(4)
C22 C23 H23A 109.7
C24 C23 H23A 109.7
C22 C23 H23B 109.7
C24 C23 H23B 109.7
H23A C23 H23B 108.2
C23 C24 C25 113.4(4)
C23 C24 H24A 108.9
C25 C24 H24A 108.9
C23 C24 H24B 108.9
C25 C24 H24B 108.9
H24A C24 H24B 107.7
N3 C25 C26 108.1(3)
N3 C25 C24 110.2(4)
C26 C25 C24 107.5(4)
N3 C25 C27 113.9(4)
C26 C25 C27 106.5(4)
C24 C25 C27 110.3(4)
C25 C26 H26A 109.5
C25 C26 H26B 109.5
H26A C26 H26B 109.5
C25 C26 H26C 109.5
H26A C26 H26C 109.5
H26B C26 H26C 109.5
C25 C27 H27A 109.5
C25 C27 H27B 109.5
H27A C27 H27B 109.5
C25 C27 H27C 109.5
H27A C27 H27C 109.5
H27B C27 H27C 109.5
C33 C28 C29 115.6(4)
C33 C28 Cu1 114.1(3)
C29 C28 Cu1 121.2(3)
C33 C28 Cu4 118.0(3)
C29 C28 Cu4 105.9(3)
Cu1 C28 Cu4 75.45(15)
C30 C29 C28 122.5(5)
C30 C29 H29A 118.7
C28 C29 H29A 118.7
C31 C30 C29 119.6(5)
C31 C30 H30A 120.2
C29 C30 H30A 120.2
C32 C31 C30 120.1(5)
C32 C31 H31B 119.9
C30 C31 H31B 119.9
C31 C32 C33 120.3(5)
C31 C32 H32A 119.9
C33 C32 H32A 119.9
C32 C33 C28 121.8(5)
C32 C33 H33A 119.1
C28 C33 H33A 119.1

loop_
_geom_bond_atom_site_label_1
_geom_bond_atom_site_label_2
_geom_bond_distance
Cu1 N1 1.948(3)
Cu1 C28 1.971(4)
Cu1 Cu4 2.4248(9)
Cu1 Cu2 2.6224(8)
N1 C3 1.502(5)
N1 C7 1.511(5)
N1 Cu2 1.934(4)
C1 C3 1.532(6)
C1 H1A 0.9800
C1 H1B 0.9800
C1 H1C 0.9800
Cu2 N2 1.929(3)
Cu2 Cu3 2.7144(8)
N2 C16 1.508(5)
N2 C10 1.511(5)
N2 Cu3 1.939(4)
C2 C3 1.547(6)
C2 H2A 0.9800
C2 H2B 0.9800
C2 H2C 0.9800
Cu3 N3 1.921(4)
Cu3 Cu4 2.5953(9)
N3 C25 1.510(5)
N3 C19 1.513(6)
N3 Cu4 1.948(4)
C3 C4 1.542(6)
Cu4 C28 1.992(4)
C4 C5 1.522(7)
C4 H4A 0.9900
C4 H4B 0.9900
C5 C6 1.522(7)
C5 H5A 0.9900
C5 H5B 0.9900
C6 C7 1.539(6)
C6 H6A 0.9900
C6 H6B 0.9900
C7 C8 1.533(7)
C7 C9 1.535(6)
C8 H8A 0.9800
C8 H8B 0.9800
C8 H8C 0.9800
C9 H9A 0.9800
C9 H9B 0.9800
C9 H9C 0.9800
C10 C11 1.523(7)
C10 C13 1.535(6)
C10 C12 1.546(6)
C11 H11A 0.9800
C11 H11B 0.9800
C11 H11C 0.9800
C12 H12A 0.9800
C12 H12B 0.9800
C12 H12C 0.9800
C13 C14 1.515(8)
C13 H13A 0.9900
C13 H13B 0.9900
C14 C15 1.529(7)
C14 H14A 0.9900
C14 H14B 0.9900
C15 C16 1.531(6)
C15 H15A 0.9900
C15 H15B 0.9900
C16 C17 1.536(6)
C16 C18 1.546(6)
C17 H17A 0.9800
C17 H17B 0.9800
C17 H17C 0.9800
C18 H18A 0.9800
C18 H18B 0.9800
C18 H18C 0.9800
C19 C20 1.527(6)
C19 C22 1.532(6)
C19 C21 1.537(6)
C20 H20A 0.9800
C20 H20B 0.9800
C20 H20C 0.9800
C21 H21A 0.9800
C21 H21B 0.9800
C21 H21C 0.9800
C22 C23 1.520(7)
C22 H22A 0.9900
C22 H22B 0.9900
C23 C24 1.524(7)
C23 H23A 0.9900
C23 H23B 0.9900
C24 C25 1.540(6)
C24 H24A 0.9900
C24 H24B 0.9900
C25 C26 1.524(6)
C25 C27 1.541(6)
C26 H26A 0.9800
C26 H26B 0.9800
C26 H26C 0.9800
C27 H27A 0.9800
C27 H27B 0.9800
C27 H27C 0.9800
C28 C33 1.406(6)
C28 C29 1.418(7)
C29 C30 1.386(7)
C29 H29A 0.9500
C30 C31 1.380(9)
C30 H30A 0.9500
C31 C32 1.377(9)
C31 H31B 0.9500
C32 C33 1.394(7)
C32 H32A 0.9500
C33 H33A 0.9500
